data_1516706
loop_
_publ_author_name
'Liu, Yang'
'Jin, Shiyu'
'Wang, Zi'
'Song, Linhua'
'Hu, Youhong'

_publ_section_title
;
 Microwave Assisted Tandem Heck-Sonogashira Reactions of
 N,N-Di-Boc-Protected 6-Amino-5-iodo-2-methyl Pyrimidin-4-ol in An
 Efficient Approach to Functionalized Pyrido[2,3-d]Pyrimidines.
;
_journal_issue 13
_journal_name_full 'Organic letters'
_journal_page_first 3524
_journal_page_last 3527
_journal_paper_doi 10.1021/ol501459e
_journal_volume 16
_journal_year 2014
_chemical_formula_sum 'C25 H41 N3 O5 Si2'
_chemical_formula_weight 519.79
_chemical_name_systematic
; 
 ? 
;
_space_group_IT_number 14
_symmetry_cell_setting monoclinic
_symmetry_space_group_name_Hall '-P 2ybc'
_symmetry_space_group_name_H-M 'P 1 21/c 1'
_atom_sites_solution_hydrogens geom
_atom_sites_solution_primary direct
_atom_sites_solution_secondary difmap
_audit_creation_method SHELXL-97
_cell_angle_alpha 90.00
_cell_angle_beta 115.168(2)
_cell_angle_gamma 90.00
_cell_formula_units_Z 4
_cell_length_a 10.7784(9)
_cell_length_b 30.335(3)
_cell_length_c 10.6785(9)
_cell_measurement_reflns_used 4337
_cell_measurement_temperature 293(2)
_cell_measurement_theta_max 47.736
_cell_measurement_theta_min 4.386
_cell_volume 3160.0(5)
_computing_cell_refinement 'Bruker SMART'
_computing_data_collection 'Bruker SMART'
_computing_data_reduction 'Bruker SHELXTL'
_computing_molecular_graphics 'Bruker SHELXTL'
_computing_publication_material 'Bruker SHELXTL'
_computing_structure_refinement 'SHELXL-97 (Sheldrick, 1997)'
_computing_structure_solution 'SHELXS-97 (Sheldrick, 1990)'
_diffrn_ambient_temperature 293(2)
_diffrn_measured_fraction_theta_full 1.000
_diffrn_measured_fraction_theta_max 1.000
_diffrn_measurement_device_type 'CCD area detector'
_diffrn_measurement_method 'phi and omega scans'
_diffrn_radiation_monochromator graphite
_diffrn_radiation_source 'fine-focus sealed tube'
_diffrn_radiation_type MoK\a
_diffrn_radiation_wavelength 0.71073
_diffrn_reflns_av_R_equivalents 0.0919
_diffrn_reflns_av_sigmaI/netI 0.0670
_diffrn_reflns_limit_h_max 13
_diffrn_reflns_limit_h_min -11
_diffrn_reflns_limit_k_max 30
_diffrn_reflns_limit_k_min -37
_diffrn_reflns_limit_l_max 13
_diffrn_reflns_limit_l_min -12
_diffrn_reflns_number 17089
_diffrn_reflns_theta_full 26.00
_diffrn_reflns_theta_max 26.00
_diffrn_reflns_theta_min 2.09
_exptl_absorpt_coefficient_mu 0.146
_exptl_absorpt_correction_T_max 1.00000
_exptl_absorpt_correction_T_min 0.17409
_exptl_absorpt_correction_type empirical
_exptl_absorpt_process_details sadabs
_exptl_crystal_colour colorless
_exptl_crystal_density_diffrn 1.093
_exptl_crystal_density_method 'not measured'
_exptl_crystal_description prismatic
_exptl_crystal_F_000 1120
_exptl_crystal_size_max 0.407
_exptl_crystal_size_mid 0.351
_exptl_crystal_size_min 0.297
_refine_diff_density_max 0.452
_refine_diff_density_min -0.251
_refine_diff_density_rms 0.051
_refine_ls_extinction_method none
_refine_ls_goodness_of_fit_ref 0.944
_refine_ls_hydrogen_treatment mixed
_refine_ls_matrix_type full
_refine_ls_number_parameters 333
_refine_ls_number_reflns 6205
_refine_ls_number_restraints 0
_refine_ls_restrained_S_all 0.944
_refine_ls_R_factor_all 0.0829
_refine_ls_R_factor_gt 0.0574
_refine_ls_shift/su_max 0.026
_refine_ls_shift/su_mean 0.001
_refine_ls_structure_factor_coef Fsqd
_refine_ls_weighting_details 'calc w=1/[\s^2^(Fo^2^)+(0.0845P)^2^+0.0000P] where P=(Fo^2^+2Fc^2^)/3'
_refine_ls_weighting_scheme calc
_refine_ls_wR_factor_gt 0.1422
_refine_ls_wR_factor_ref 0.1538
_reflns_number_gt 4029
_reflns_number_total 6205
_reflns_threshold_expression >2sigma(I)
_cod_data_source_file ol501459e_si_001.cif
_cod_data_source_block cd201449
_cod_depositor_comments
;
The following automatic conversions were performed:

'_symmetry_cell_setting' value 'Monoclinic' changed to 'monoclinic'
according to
/usr/data/users/saulius/crontab/automatic-downloads/rss-feeds/ACS/lib/dictionaries/cif_core.dic
dictionary named 'cif_core.dic' version 2.4.2 from 2011-04-26.

Automatic conversion script
Id: cif_fix_values 2281 2013-09-26 08:29:07Z andrius 

 Adding full bibliography for 1516706.cif.
;
_cod_original_sg_symbol_H-M P2(1)/c
_cod_database_code 1516706

loop_
_symmetry_equiv_pos_as_xyz
'x, y, z'
'-x, y+1/2, -z+1/2'
'-x, -y, -z'
'x, -y-1/2, z-1/2'

loop_
_atom_site_label
_atom_site_type_symbol
_atom_site_fract_x
_atom_site_fract_y
_atom_site_fract_z
_atom_site_U_iso_or_equiv
_atom_site_adp_type
_atom_site_occupancy
_atom_site_symmetry_multiplicity
_atom_site_calc_flag
_atom_site_refinement_flags
Si1 Si 0.35224(7) 0.15582(2) 0.36331(7) 0.0653(2) Uani 1 1 d .
Si2 Si 0.27975(8) 0.13584(3) 0.82445(7) 0.0731(3) Uani 1 1 d .
N1 N -0.12025(17) 0.02832(5) 0.34924(19) 0.0481(4) Uani 1 1 d .
N2 N -0.25614(17) 0.06970(5) 0.15698(18) 0.0508(4) Uani 1 1 d .
N3 N -0.15880(17) 0.12637(5) 0.07803(16) 0.0469(4) Uani 1 1 d .
O1 O 0.11121(14) 0.03255(4) 0.45695(15) 0.0537(4) Uani 1 1 d .
O2 O -0.2429(2) 0.14381(6) -0.15261(17) 0.0840(6) Uani 1 1 d .
O3 O -0.16866(16) 0.07542(5) -0.07409(15) 0.0632(4) Uani 1 1 d .
O4 O -0.1504(2) 0.20176(5) 0.06569(19) 0.0921(6) Uani 1 1 d .
O5 O -0.16994(15) 0.16756(4) 0.24363(15) 0.0536(4) Uani 1 1 d .
C1 C 0.0026(2) 0.04701(6) 0.3668(2) 0.0430(5) Uani 1 1 d .
C2 C -0.2423(2) 0.03965(6) 0.2474(2) 0.0500(5) Uani 1 1 d .
C3 C -0.1391(2) 0.09078(6) 0.1726(2) 0.0443(5) Uani 1 1 d .
C4 C -0.01066(19) 0.08230(6) 0.27234(19) 0.0407(5) Uani 1 1 d .
C5 C 0.1078(2) 0.10705(6) 0.2774(2) 0.0458(5) Uani 1 1 d .
H5 H 0.1106 0.1118 0.1926 0.055 Uiso 1 1 calc R
C6 C 0.2133(2) 0.12389(6) 0.3881(2) 0.0471(5) Uani 1 1 d .
C7 C 0.2256(2) 0.12143(7) 0.5261(2) 0.0536(5) Uani 1 1 d .
C8 C 0.2483(3) 0.12426(8) 0.6456(3) 0.0677(7) Uani 1 1 d .
C9 C -0.3651(2) 0.01548(8) 0.2455(3) 0.0754(8) Uani 1 1 d .
H9A H -0.3962 0.0297 0.3072 0.113 Uiso 1 1 calc R
H9B H -0.3402 -0.0144 0.2747 0.113 Uiso 1 1 calc R
H9C H -0.4371 0.0157 0.1533 0.113 Uiso 1 1 calc R
C10 C 0.2708(4) 0.19120(11) 0.2099(3) 0.1063(11) Uani 1 1 d .
H10A H 0.2088 0.2113 0.2237 0.160 Uiso 1 1 calc R
H10B H 0.2210 0.1732 0.1302 0.160 Uiso 1 1 calc R
H10C H 0.3400 0.2076 0.1958 0.160 Uiso 1 1 calc R
C11 C 0.4506(4) 0.18932(12) 0.5168(3) 0.1166(12) Uani 1 1 d .
H11A H 0.5235 0.2041 0.5047 0.175 Uiso 1 1 calc R
H11B H 0.4884 0.1706 0.5968 0.175 Uiso 1 1 calc R
H11C H 0.3913 0.2108 0.5292 0.175 Uiso 1 1 calc R
C12 C 0.4644(3) 0.11444(13) 0.3332(4) 0.1148(12) Uani 1 1 d .
H12A H 0.5313 0.1294 0.3114 0.172 Uiso 1 1 calc R
H12B H 0.4096 0.0956 0.2575 0.172 Uiso 1 1 calc R
H12C H 0.5102 0.0970 0.4151 0.172 Uiso 1 1 calc R
C13 C 0.1442(5) 0.17404(16) 0.8160(4) 0.162(2) Uani 1 1 d .
H13A H 0.1636 0.1845 0.9073 0.243 Uiso 1 1 calc R
H13B H 0.0576 0.1590 0.7784 0.243 Uiso 1 1 calc R
H13C H 0.1407 0.1986 0.7579 0.243 Uiso 1 1 calc R
C14 C 0.4479(4) 0.1595(2) 0.9160(4) 0.188(3) Uani 1 1 d .
H14A H 0.5160 0.1369 0.9359 0.282 Uiso 1 1 calc R
H14B H 0.4552 0.1723 1.0010 0.282 Uiso 1 1 calc R
H14C H 0.4621 0.1819 0.8598 0.282 Uiso 1 1 calc R
C15 C 0.2692(6) 0.08393(14) 0.9115(4) 0.170(2) Uani 1 1 d .
H15A H 0.3520 0.0673 0.9358 0.255 Uiso 1 1 calc R
H15B H 0.1924 0.0669 0.8499 0.255 Uiso 1 1 calc R
H15C H 0.2576 0.0908 0.9936 0.255 Uiso 1 1 calc R
C16 C -0.1955(2) 0.11774(7) -0.0613(2) 0.0532(5) Uani 1 1 d .
C17 C -0.2267(3) 0.05342(8) -0.2098(2) 0.0674(7) Uani 1 1 d .
C18 C -0.1853(5) 0.00610(11) -0.1720(3) 0.1231(13) Uani 1 1 d .
H18A H -0.0873 0.0042 -0.1239 0.185 Uiso 1 1 calc R
H18B H -0.2164 -0.0114 -0.2546 0.185 Uiso 1 1 calc R
H18C H -0.2258 -0.0047 -0.1133 0.185 Uiso 1 1 calc R
C19 C -0.3818(3) 0.05862(13) -0.2718(4) 0.1163(12) Uani 1 1 d .
H19A H -0.4144 0.0510 -0.2037 0.174 Uiso 1 1 calc R
H19B H -0.4232 0.0395 -0.3504 0.174 Uiso 1 1 calc R
H19C H -0.4057 0.0886 -0.3003 0.174 Uiso 1 1 calc R
C20 C -0.1696(4) 0.07232(13) -0.3036(3) 0.1150(12) Uani 1 1 d .
H20A H -0.2044 0.1017 -0.3301 0.172 Uiso 1 1 calc R
H20B H -0.1965 0.0542 -0.3847 0.172 Uiso 1 1 calc R
H20C H -0.0714 0.0732 -0.2562 0.172 Uiso 1 1 calc R
C21 C -0.1600(2) 0.16977(6) 0.1258(2) 0.0540(6) Uani 1 1 d .
C22 C -0.1608(2) 0.20704(7) 0.3296(2) 0.0552(6) Uani 1 1 d .
C23 C -0.2813(3) 0.23643(10) 0.2530(3) 0.1060(11) Uani 1 1 d .
H23A H -0.2751 0.2481 0.1723 0.159 Uiso 1 1 calc R
H23B H -0.2815 0.2603 0.3121 0.159 Uiso 1 1 calc R
H23C H -0.3645 0.2198 0.2258 0.159 Uiso 1 1 calc R
C24 C -0.0263(3) 0.22951(10) 0.3674(3) 0.0946(9) Uani 1 1 d .
H24A H 0.0468 0.2091 0.4147 0.142 Uiso 1 1 calc R
H24B H -0.0188 0.2541 0.4269 0.142 Uiso 1 1 calc R
H24C H -0.0206 0.2398 0.2850 0.142 Uiso 1 1 calc R
C25 C -0.1669(3) 0.18729(9) 0.4542(3) 0.0856(8) Uani 1 1 d .
H25A H -0.2515 0.1715 0.4275 0.128 Uiso 1 1 calc R
H25B H -0.1618 0.2102 0.5181 0.128 Uiso 1 1 calc R
H25C H -0.0913 0.1674 0.4976 0.128 Uiso 1 1 calc R
H1 H -0.1166(19) 0.0086(7) 0.408(2) 0.043(6) Uiso 1 1 d .

loop_
_atom_site_aniso_label
_atom_site_aniso_U_11
_atom_site_aniso_U_22
_atom_site_aniso_U_33
_atom_site_aniso_U_23
_atom_site_aniso_U_13
_atom_site_aniso_U_12
Si1 0.0586(4) 0.0690(4) 0.0602(4) -0.0042(3) 0.0173(3) -0.0195(3)
Si2 0.0765(5) 0.0866(5) 0.0416(4) -0.0084(3) 0.0109(3) 0.0147(4)
N1 0.0505(11) 0.0361(9) 0.0491(11) 0.0120(8) 0.0129(9) -0.0001(8)
N2 0.0500(10) 0.0369(9) 0.0509(11) 0.0051(8) 0.0072(8) -0.0016(8)
N3 0.0607(11) 0.0307(8) 0.0362(9) 0.0039(7) 0.0079(8) -0.0008(7)
O1 0.0481(8) 0.0464(8) 0.0544(9) 0.0181(7) 0.0100(7) 0.0031(7)
O2 0.1286(16) 0.0590(10) 0.0438(10) 0.0127(8) 0.0169(10) 0.0056(10)
O3 0.0793(11) 0.0475(9) 0.0469(9) -0.0048(7) 0.0115(8) 0.0040(8)
O4 0.168(2) 0.0375(8) 0.0674(12) 0.0105(8) 0.0473(13) -0.0086(10)
O5 0.0714(10) 0.0327(7) 0.0505(9) -0.0009(6) 0.0200(8) -0.0015(6)
C1 0.0508(12) 0.0333(10) 0.0391(11) 0.0019(8) 0.0136(9) 0.0013(9)
C2 0.0505(12) 0.0374(11) 0.0531(13) 0.0038(10) 0.0134(10) -0.0011(9)
C3 0.0564(13) 0.0286(9) 0.0394(11) -0.0004(8) 0.0122(9) -0.0009(9)
C4 0.0479(11) 0.0322(9) 0.0337(10) -0.0001(8) 0.0092(9) -0.0021(8)
C5 0.0573(12) 0.0382(10) 0.0359(11) 0.0032(8) 0.0139(10) -0.0033(9)
C6 0.0507(12) 0.0430(11) 0.0399(11) -0.0008(9) 0.0118(9) -0.0028(9)
C7 0.0477(12) 0.0550(13) 0.0472(14) -0.0050(10) 0.0095(10) -0.0042(10)
C8 0.0686(16) 0.0749(17) 0.0498(15) -0.0070(12) 0.0159(12) -0.0008(13)
C9 0.0535(14) 0.0621(15) 0.098(2) 0.0196(14) 0.0203(14) -0.0050(12)
C10 0.110(2) 0.111(3) 0.093(2) 0.028(2) 0.0387(19) -0.026(2)
C11 0.123(3) 0.120(3) 0.093(2) -0.033(2) 0.032(2) -0.070(2)
C12 0.080(2) 0.131(3) 0.143(3) -0.020(2) 0.057(2) -0.008(2)
C13 0.179(4) 0.195(4) 0.082(3) -0.012(3) 0.028(3) 0.107(4)
C14 0.118(3) 0.330(8) 0.097(3) -0.087(4) 0.028(3) -0.071(4)
C15 0.300(6) 0.126(3) 0.089(3) 0.022(2) 0.087(4) 0.023(4)
C16 0.0601(14) 0.0441(12) 0.0437(13) 0.0040(10) 0.0107(10) -0.0019(10)
C17 0.0841(18) 0.0615(15) 0.0522(14) -0.0144(12) 0.0249(13) -0.0110(13)
C18 0.195(4) 0.0675(19) 0.089(2) -0.0250(17) 0.044(3) 0.011(2)
C19 0.089(2) 0.126(3) 0.107(3) -0.037(2) 0.016(2) -0.035(2)
C20 0.142(3) 0.133(3) 0.094(2) -0.028(2) 0.072(2) -0.031(2)
C21 0.0682(15) 0.0337(11) 0.0443(13) 0.0041(9) 0.0089(11) -0.0011(10)
C22 0.0638(14) 0.0367(11) 0.0537(13) -0.0071(9) 0.0140(11) 0.0012(10)
C23 0.105(2) 0.078(2) 0.093(2) -0.0133(17) 0.0029(18) 0.0439(18)
C24 0.097(2) 0.0782(19) 0.105(2) -0.0370(17) 0.0387(18) -0.0339(17)
C25 0.116(2) 0.0705(17) 0.0753(19) -0.0122(15) 0.0449(18) -0.0044(16)

loop_
_atom_type_symbol
_atom_type_description
_atom_type_scat_dispersion_real
_atom_type_scat_dispersion_imag
_atom_type_scat_source
C C 0.0033 0.0016 'International Tables Vol C Tables 4.2.6.8 and 6.1.1.4'
H H 0.0000 0.0000 'International Tables Vol C Tables 4.2.6.8 and 6.1.1.4'
N N 0.0061 0.0033 'International Tables Vol C Tables 4.2.6.8 and 6.1.1.4'
O O 0.0106 0.0060 'International Tables Vol C Tables 4.2.6.8 and 6.1.1.4'
Si Si 0.0817 0.0704 'International Tables Vol C Tables 4.2.6.8 and 6.1.1.4'

loop_
_geom_angle_atom_site_label_1
_geom_angle_atom_site_label_2
_geom_angle_atom_site_label_3
_geom_angle
C11 Si1 C10 110.38(17)
C11 Si1 C12 110.90(18)
C10 Si1 C12 109.78(18)
C11 Si1 C6 110.42(13)
C10 Si1 C6 108.45(13)
C12 Si1 C6 106.82(13)
C14 Si2 C8 109.89(17)
C14 Si2 C13 111.8(3)
C8 Si2 C13 106.27(14)
C14 Si2 C15 109.1(3)
C8 Si2 C15 109.67(16)
C13 Si2 C15 110.1(2)
C2 N1 C1 123.82(18)
C2 N1 H1 119.7(13)
C1 N1 H1 116.5(13)
C2 N2 C3 115.76(17)
C16 N3 C21 121.22(16)
C16 N3 C3 120.14(15)
C21 N3 C3 117.97(16)
C16 O3 C17 121.09(17)
C21 O5 C22 122.76(16)
O1 C1 N1 119.76(17)
O1 C1 C4 126.10(18)
N1 C1 C4 114.13(17)
N2 C2 N1 123.18(19)
N2 C2 C9 120.86(19)
N1 C2 C9 115.95(19)
N2 C3 C4 125.99(17)
N2 C3 N3 114.64(16)
C4 C3 N3 119.29(17)
C3 C4 C1 116.94(17)
C3 C4 C5 120.81(17)
C1 C4 C5 122.19(17)
C6 C5 C4 128.71(19)
C6 C5 H5 115.6
C4 C5 H5 115.6
C5 C6 C7 124.21(19)
C5 C6 Si1 119.59(16)
C7 C6 Si1 116.12(14)
C8 C7 C6 170.8(2)
C7 C8 Si2 173.0(2)
C2 C9 H9A 109.5
C2 C9 H9B 109.5
H9A C9 H9B 109.5
C2 C9 H9C 109.5
H9A C9 H9C 109.5
H9B C9 H9C 109.5
Si1 C10 H10A 109.5
Si1 C10 H10B 109.5
H10A C10 H10B 109.5
Si1 C10 H10C 109.5
H10A C10 H10C 109.5
H10B C10 H10C 109.5
Si1 C11 H11A 109.5
Si1 C11 H11B 109.5
H11A C11 H11B 109.5
Si1 C11 H11C 109.5
H11A C11 H11C 109.5
H11B C11 H11C 109.5
Si1 C12 H12A 109.5
Si1 C12 H12B 109.5
H12A C12 H12B 109.5
Si1 C12 H12C 109.5
H12A C12 H12C 109.5
H12B C12 H12C 109.5
Si2 C13 H13A 109.5
Si2 C13 H13B 109.5
H13A C13 H13B 109.5
Si2 C13 H13C 109.5
H13A C13 H13C 109.5
H13B C13 H13C 109.5
Si2 C14 H14A 109.5
Si2 C14 H14B 109.5
H14A C14 H14B 109.5
Si2 C14 H14C 109.5
H14A C14 H14C 109.5
H14B C14 H14C 109.5
Si2 C15 H15A 109.5
Si2 C15 H15B 109.5
H15A C15 H15B 109.5
Si2 C15 H15C 109.5
H15A C15 H15C 109.5
H15B C15 H15C 109.5
O2 C16 O3 126.3(2)
O2 C16 N3 125.4(2)
O3 C16 N3 108.30(17)
O3 C17 C20 111.2(2)
O3 C17 C18 102.4(2)
C20 C17 C18 112.7(3)
O3 C17 C19 108.0(2)
C20 C17 C19 111.0(3)
C18 C17 C19 111.1(3)
C17 C18 H18A 109.5
C17 C18 H18B 109.5
H18A C18 H18B 109.5
C17 C18 H18C 109.5
H18A C18 H18C 109.5
H18B C18 H18C 109.5
C17 C19 H19A 109.5
C17 C19 H19B 109.5
H19A C19 H19B 109.5
C17 C19 H19C 109.5
H19A C19 H19C 109.5
H19B C19 H19C 109.5
C17 C20 H20A 109.5
C17 C20 H20B 109.5
H20A C20 H20B 109.5
C17 C20 H20C 109.5
H20A C20 H20C 109.5
H20B C20 H20C 109.5
O4 C21 O5 128.4(2)
O4 C21 N3 123.2(2)
O5 C21 N3 108.42(16)
O5 C22 C25 102.22(17)
O5 C22 C24 109.68(19)
C25 C22 C24 110.4(2)
O5 C22 C23 109.15(19)
C25 C22 C23 111.7(2)
C24 C22 C23 113.1(2)
C22 C23 H23A 109.5
C22 C23 H23B 109.5
H23A C23 H23B 109.5
C22 C23 H23C 109.5
H23A C23 H23C 109.5
H23B C23 H23C 109.5
C22 C24 H24A 109.5
C22 C24 H24B 109.5
H24A C24 H24B 109.5
C22 C24 H24C 109.5
H24A C24 H24C 109.5
H24B C24 H24C 109.5
C22 C25 H25A 109.5
C22 C25 H25B 109.5
H25A C25 H25B 109.5
C22 C25 H25C 109.5
H25A C25 H25C 109.5
H25B C25 H25C 109.5

loop_
_geom_bond_atom_site_label_1
_geom_bond_atom_site_label_2
_geom_bond_distance
Si1 C11 1.834(3)
Si1 C10 1.839(3)
Si1 C12 1.863(3)
Si1 C6 1.895(2)
Si2 C14 1.803(4)
Si2 C8 1.826(3)
Si2 C13 1.837(3)
Si2 C15 1.856(4)
N1 C2 1.347(3)
N1 C1 1.378(3)
N1 H1 0.86(2)
N2 C2 1.290(3)
N2 C3 1.359(3)
N3 C16 1.392(3)
N3 C21 1.414(2)
N3 C3 1.431(2)
O1 C1 1.238(2)
O2 C16 1.188(2)
O3 C16 1.336(3)
O3 C17 1.471(3)
O4 C21 1.192(2)
O5 C21 1.309(3)
O5 C22 1.486(2)
C1 C4 1.436(3)
C2 C9 1.506(3)
C3 C4 1.365(3)
C4 C5 1.463(3)
C5 C6 1.345(3)
C5 H5 0.9300
C6 C7 1.424(3)
C7 C8 1.195(3)
C9 H9A 0.9600
C9 H9B 0.9600
C9 H9C 0.9600
C10 H10A 0.9600
C10 H10B 0.9600
C10 H10C 0.9600
C11 H11A 0.9600
C11 H11B 0.9600
C11 H11C 0.9600
C12 H12A 0.9600
C12 H12B 0.9600
C12 H12C 0.9600
C13 H13A 0.9600
C13 H13B 0.9600
C13 H13C 0.9600
C14 H14A 0.9600
C14 H14B 0.9600
C14 H14C 0.9600
C15 H15A 0.9600
C15 H15B 0.9600
C15 H15C 0.9600
C17 C20 1.494(4)
C17 C18 1.507(4)
C17 C19 1.522(4)
C18 H18A 0.9600
C18 H18B 0.9600
C18 H18C 0.9600
C19 H19A 0.9600
C19 H19B 0.9600
C19 H19C 0.9600
C20 H20A 0.9600
C20 H20B 0.9600
C20 H20C 0.9600
C22 C25 1.486(3)
C22 C24 1.493(3)
C22 C23 1.499(3)
C23 H23A 0.9600
C23 H23B 0.9600
C23 H23C 0.9600
C24 H24A 0.9600
C24 H24B 0.9600
C24 H24C 0.9600
C25 H25A 0.9600
C25 H25B 0.9600
C25 H25C 0.9600

loop_
_geom_hbond_atom_site_label_D
_geom_hbond_atom_site_label_H
_geom_hbond_atom_site_label_A
_geom_hbond_distance_DH
_geom_hbond_distance_HA
_geom_hbond_distance_DA
_geom_hbond_angle_DHA
_geom_hbond_site_symmetry_A
N1 H1 O1 0.86(2) 1.89(2) 2.744(2) 177.0(19) 3_556

loop_
_geom_torsion_atom_site_label_1
_geom_torsion_atom_site_label_2
_geom_torsion_atom_site_label_3
_geom_torsion_atom_site_label_4
_geom_torsion
C2 N1 C1 O1 -174.84(19)
C2 N1 C1 C4 4.2(3)
C3 N2 C2 N1 -2.0(3)
C3 N2 C2 C9 177.0(2)
C1 N1 C2 N2 -0.9(3)
C1 N1 C2 C9 -180.0(2)
C2 N2 C3 C4 1.4(3)
C2 N2 C3 N3 -175.14(18)
C16 N3 C3 N2 -71.0(2)
C21 N3 C3 N2 99.8(2)
C16 N3 C3 C4 112.3(2)
C21 N3 C3 C4 -77.0(2)
N2 C3 C4 C1 2.0(3)
N3 C3 C4 C1 178.35(16)
N2 C3 C4 C5 179.30(18)
N3 C3 C4 C5 -4.3(3)
O1 C1 C4 C3 174.51(19)
N1 C1 C4 C3 -4.5(3)
O1 C1 C4 C5 -2.8(3)
N1 C1 C4 C5 178.23(17)
C3 C4 C5 C6 137.2(2)
C1 C4 C5 C6 -45.6(3)
C4 C5 C6 C7 -2.1(3)
C4 C5 C6 Si1 -178.72(16)
C11 Si1 C6 C5 162.0(2)
C10 Si1 C6 C5 41.0(2)
C12 Si1 C6 C5 -77.3(2)
C11 Si1 C6 C7 -14.9(2)
C10 Si1 C6 C7 -135.92(19)
C12 Si1 C6 C7 105.8(2)
C5 C6 C7 C8 -159.2(14)
Si1 C6 C7 C8 17.5(16)
C6 C7 C8 Si2 47(3)
C14 Si2 C8 C7 -76.0(19)
C13 Si2 C8 C7 45.1(19)
C15 Si2 C8 C7 164.0(18)
C17 O3 C16 O2 -15.2(4)
C17 O3 C16 N3 164.67(18)
C21 N3 C16 O2 -7.8(4)
C3 N3 C16 O2 162.6(2)
C21 N3 C16 O3 172.30(19)
C3 N3 C16 O3 -17.3(3)
C16 O3 C17 C20 66.5(3)
C16 O3 C17 C18 -172.9(3)
C16 O3 C17 C19 -55.5(3)
C22 O5 C21 O4 -4.5(4)
C22 O5 C21 N3 174.06(16)
C16 N3 C21 O4 -23.5(4)
C3 N3 C21 O4 165.8(2)
C16 N3 C21 O5 157.87(18)
C3 N3 C21 O5 -12.8(3)
C21 O5 C22 C25 -175.8(2)
C21 O5 C22 C24 -58.6(3)
C21 O5 C22 C23 65.8(3)
